data_4106256
loop_
_publ_author_name
'Yann Sarazin'
'Bo Liu'
'Thierry Roisnel'
'Laurent Maron'
'Jean-Fran\,cois Carpentier'

_publ_section_title
;
 Discrete, Solvent-Free Alkaline-Earth Metal Cations: Metal...Fluorine
 Interactions and ROP Catalytic Activity
;
_journal_name_full 'Journal of the American Chemical Society'
_journal_page_first 9069
_journal_page_last 9087
_journal_paper_doi 10.1021/ja2024977
_journal_volume 133
_journal_year 2011
_chemical_compound_source 'synthesis as described'
_chemical_formula_moiety 'C36 H2 B2 F30 N, C14 H22 F6 Mg N O5'
_chemical_formula_sum 'C50 H24 B2 F36 Mg N2 O5'
_chemical_formula_weight 1462.64
_chemical_name_systematic
;
 ?
;
_space_group_IT_number 14
_symmetry_cell_setting monoclinic
_symmetry_Int_Tables_number 14
_symmetry_space_group_name_Hall '-P 2ybc'
_symmetry_space_group_name_H-M 'P 1 21/c 1'
_atom_sites_solution_hydrogens geom
_atom_sites_solution_primary direct
_atom_sites_solution_secondary difmap
_audit_conform_dict_location ftp://ftp.iucr.org/pub/cif_core.dic
_audit_conform_dict_name cif_core.dic
_audit_conform_dict_version 2.3
_audit_creation_date 2010-09-09T14:12:52-00:00
_audit_creation_method 'WinGX routine CIF_UPDATE'
_cell_angle_alpha 90
_cell_angle_beta 105.8160(10)
_cell_angle_gamma 90
_cell_formula_units_Z 4
_cell_length_a 10.0154(3)
_cell_length_b 31.5960(9)
_cell_length_c 17.2633(4)
_cell_measurement_reflns_used 7581
_cell_measurement_temperature 150(2)
_cell_measurement_theta_max 27.13
_cell_measurement_theta_min 2.76
_cell_measurement_wavelength 0.71073
_cell_volume 5256.1(3)
_computing_cell_refinement 'Bruker SMART (Bruker, 2002)'
_computing_data_collection 'Bruker SAINT (Bruker, 2002)'
_computing_data_reduction 'Bruker SAINT (Bruker, 2002)'
_computing_molecular_graphics 'Ortep-3 for Windows (Farrugia, 1997)'
_computing_publication_material
;
           WinGX publication routines (Farrugia, 1999),
           CRYSCAL (T. Roisnel, local program)
;
_computing_structure_refinement 'SHELXL-97 (Sheldrick, 1997)'
_computing_structure_solution 'SIR97 (Altomare et al., 1999))'
_diffrn_ambient_temperature 150(2)
_diffrn_detector 'CCD plate'
_diffrn_measured_fraction_theta_full 0.991
_diffrn_measured_fraction_theta_max 0.991
_diffrn_measurement_device_type 'APEXII, Bruker-AXS'
_diffrn_measurement_method 'CCD rotation images, thin slices'
_diffrn_radiation_monochromator graphite
_diffrn_radiation_probe x-ray
_diffrn_radiation_type MoK\a
_diffrn_radiation_wavelength 0.71073
_diffrn_reflns_av_R_equivalents 0.0356
_diffrn_reflns_av_unetI/netI 0.0381
_diffrn_reflns_limit_h_max 12
_diffrn_reflns_limit_h_min -13
_diffrn_reflns_limit_k_max 41
_diffrn_reflns_limit_k_min -30
_diffrn_reflns_limit_l_max 22
_diffrn_reflns_limit_l_min -22
_diffrn_reflns_number 42960
_diffrn_reflns_theta_full 27.52
_diffrn_reflns_theta_max 27.52
_diffrn_reflns_theta_min 3.01
_exptl_absorpt_coefficient_mu 0.215
_exptl_absorpt_correction_T_max 0.983
_exptl_absorpt_correction_T_min 0.820
_exptl_absorpt_correction_type multi-scan
_exptl_absorpt_process_details
;
  [Sheldrick, G.M. (2002). SADABS Bruker AXS Inc., Madison, Wisconsin, USA]
;
_exptl_crystal_colour colourless
_exptl_crystal_density_diffrn 1.848
_exptl_crystal_description plate
_exptl_crystal_F_000 2896
_exptl_crystal_size_max 0.57
_exptl_crystal_size_mid 0.28
_exptl_crystal_size_min 0.08
_refine_diff_density_max 0.332
_refine_diff_density_min -0.244
_refine_diff_density_rms 0.051
_refine_ls_extinction_method none
_refine_ls_goodness_of_fit_ref 1.021
_refine_ls_hydrogen_treatment constr
_refine_ls_matrix_type full
_refine_ls_number_parameters 865
_refine_ls_number_reflns 11969
_refine_ls_number_restraints 0
_refine_ls_restrained_S_all 1.021
_refine_ls_R_factor_all 0.0546
_refine_ls_R_factor_gt 0.0358
_refine_ls_shift/su_max 0.001
_refine_ls_shift/su_mean 0
_refine_ls_structure_factor_coef Fsqd
_refine_ls_weighting_details 'calc w=1/[\s^2^(Fo^2^)+(0.0308P)^2^+2.3220P] where P=(Fo^2^+2Fc^2^)/3'
_refine_ls_weighting_scheme calc
_refine_ls_wR_factor_gt 0.0758
_refine_ls_wR_factor_ref 0.0832
_reflns_number_gt 9097
_reflns_number_total 11969
_reflns_threshold_expression >2sigma(I)
_cod_data_source_file ja2024977_si_001_6.cif
_cod_data_source_block 14
_cod_original_cell_volume 5256.1(2)
_cod_original_sg_symbol_H-M 'P 21/c'
_cod_database_code 4106256

loop_
_symmetry_equiv_pos_as_xyz
'x, y, z'
'-x, y+1/2, -z+1/2'
'-x, -y, -z'
'x, -y-1/2, z-1/2'

loop_
_atom_site_label
_atom_site_type_symbol
_atom_site_fract_x
_atom_site_fract_y
_atom_site_fract_z
_atom_site_U_iso_or_equiv
_atom_site_adp_type
_atom_site_occupancy
_atom_site_symmetry_multiplicity
_atom_site_calc_flag
_atom_site_refinement_flags
Mg Mg 0.07264(5) 0.045311(18) 0.67626(3) 0.01670(12) Uani 1 1 d .
O1 O 0.15785(12) -0.01784(4) 0.67205(7) 0.0227(3) Uani 1 1 d .
C2 C 0.15870(19) -0.02828(6) 0.59090(11) 0.0272(4) Uani 1 1 d .
H2A H 0.0629 -0.0342 0.5581 0.033 Uiso 1 1 calc R
H2B H 0.2153 -0.054 0.5912 0.033 Uiso 1 1 calc R
C3 C 0.21803(18) 0.00795(6) 0.55459(11) 0.0251(4) Uani 1 1 d .
H3A H 0.3194 0.0102 0.5788 0.03 Uiso 1 1 calc R
H3B H 0.1997 0.0043 0.4957 0.03 Uiso 1 1 calc R
O4 O 0.14742(12) 0.04478(4) 0.57297(7) 0.0207(3) Uani 1 1 d .
C5 C 0.19402(18) 0.08436(6) 0.54862(10) 0.0226(4) Uani 1 1 d .
H5A H 0.1871 0.0841 0.4903 0.027 Uiso 1 1 calc R
H5B H 0.2916 0.0899 0.5788 0.027 Uiso 1 1 calc R
C6 C 0.09977(18) 0.11732(6) 0.56754(10) 0.0231(4) Uani 1 1 d .
H6A H 0.1359 0.146 0.5623 0.028 Uiso 1 1 calc R
H6B H 0.0055 0.1149 0.5303 0.028 Uiso 1 1 calc R
O7 O 0.09626(11) 0.10968(4) 0.64941(7) 0.0190(2) Uani 1 1 d .
C8 C 0.00142(18) 0.13743(6) 0.67501(10) 0.0215(4) Uani 1 1 d .
H8A H -0.0939 0.1342 0.6394 0.026 Uiso 1 1 calc R
H8B H 0.0301 0.1673 0.6733 0.026 Uiso 1 1 calc R
C9 C 0.00662(18) 0.12478(5) 0.75984(10) 0.0200(4) Uani 1 1 d .
H9A H 0.1 0.1309 0.7958 0.024 Uiso 1 1 calc R
H9B H -0.0619 0.1416 0.7787 0.024 Uiso 1 1 calc R
N10 N -0.02441(14) 0.07893(4) 0.76403(8) 0.0178(3) Uani 1 1 d .
C11 C 0.04052(18) 0.06209(6) 0.84575(10) 0.0244(4) Uani 1 1 d .
H11A H 0.0003 0.0341 0.8519 0.029 Uiso 1 1 calc R
H11B H 0.0216 0.0814 0.8866 0.029 Uiso 1 1 calc R
C12 C 0.19551(19) 0.05791(6) 0.85865(11) 0.0282(4) Uani 1 1 d .
H12A H 0.2389 0.0863 0.8642 0.034 Uiso 1 1 calc R
H12B H 0.2368 0.0418 0.9086 0.034 Uiso 1 1 calc R
O13 O 0.22069(12) 0.03603(4) 0.79006(7) 0.0236(3) Uani 1 1 d .
C14 C 0.2730(2) -0.00657(6) 0.80776(11) 0.0277(4) Uani 1 1 d .
H14A H 0.2066 -0.024 0.8271 0.033 Uiso 1 1 calc R
H14B H 0.3631 -0.0063 0.8495 0.033 Uiso 1 1 calc R
C15 C 0.28978(19) -0.02357(6) 0.73021(11) 0.0268(4) Uani 1 1 d .
H15A H 0.3633 -0.0079 0.7138 0.032 Uiso 1 1 calc R
H15B H 0.315 -0.0539 0.7357 0.032 Uiso 1 1 calc R
O21 O -0.11897(11) 0.03445(4) 0.62497(7) 0.0234(3) Uani 1 1 d .
C22 C -0.21663(17) 0.03865(5) 0.66555(10) 0.0207(4) Uani 1 1 d .
C23 C -0.17588(16) 0.07114(6) 0.73738(10) 0.0210(4) Uani 1 1 d .
H23A H -0.2246 0.0983 0.7203 0.025 Uiso 1 1 calc R
H23B H -0.2069 0.0601 0.7832 0.025 Uiso 1 1 calc R
C24 C -0.35086(18) 0.05561(6) 0.60757(11) 0.0292(4) Uani 1 1 d .
F25 F -0.32559(13) 0.09132(4) 0.57303(7) 0.0441(3) Uani 1 1 d .
F26 F -0.44918(11) 0.06503(4) 0.64513(8) 0.0482(3) Uani 1 1 d .
F27 F -0.40956(11) 0.02881(4) 0.54816(7) 0.0394(3) Uani 1 1 d .
C28 C -0.2451(2) -0.00461(7) 0.69764(12) 0.0353(5) Uani 1 1 d .
F29 F -0.34961(15) -0.00410(5) 0.73208(9) 0.0594(4) Uani 1 1 d .
F30 F -0.27430(15) -0.03463(4) 0.64079(8) 0.0516(3) Uani 1 1 d .
F31 F -0.13225(15) -0.01791(4) 0.75403(8) 0.0535(4) Uani 1 1 d .
B101 B 0.72300(18) 0.22731(6) -0.03593(10) 0.0146(4) Uani 1 1 d .
N101 N 0.67553(13) 0.20658(4) 0.03981(8) 0.0144(3) Uani 1 1 d .
H10A H 0.6817 0.2289 0.0749 0.017 Uiso 1 1 calc R
H10B H 0.582 0.2018 0.0188 0.017 Uiso 1 1 calc R
C111 C 0.63918(16) 0.20583(5) -0.12300(9) 0.0142(3) Uani 1 1 d .
C112 C 0.49756(16) 0.19721(5) -0.14131(9) 0.0170(3) Uani 1 1 d .
F112 F 0.42618(9) 0.20674(3) -0.08710(6) 0.0222(2) Uani 1 1 d .
C113 C 0.41974(16) 0.17992(5) -0.21251(10) 0.0206(4) Uani 1 1 d .
F113 F 0.28414(10) 0.17170(4) -0.22352(6) 0.0324(3) Uani 1 1 d .
C114 C 0.48101(18) 0.17159(5) -0.27306(10) 0.0207(4) Uani 1 1 d .
F114 F 0.40733(11) 0.15448(4) -0.34260(6) 0.0317(3) Uani 1 1 d .
C115 C 0.61835(17) 0.18173(5) -0.26112(9) 0.0184(3) Uani 1 1 d .
F115 F 0.67956(10) 0.17542(3) -0.32072(5) 0.0259(2) Uani 1 1 d .
C116 C 0.69256(16) 0.19905(5) -0.18872(9) 0.0158(3) Uani 1 1 d .
F116 F 0.82478(9) 0.20973(3) -0.18555(5) 0.0199(2) Uani 1 1 d .
C121 C 0.89303(16) 0.22245(5) -0.01572(9) 0.0151(3) Uani 1 1 d .
C122 C 0.95821(16) 0.18607(5) -0.03260(9) 0.0161(3) Uani 1 1 d .
F122 F 0.88269(9) 0.15327(3) -0.07281(5) 0.0192(2) Uani 1 1 d .
C123 C 1.09998(17) 0.18014(5) -0.01332(10) 0.0196(4) Uani 1 1 d .
F123 F 1.15382(10) 0.14377(3) -0.03186(6) 0.0282(2) Uani 1 1 d .
C124 C 1.18670(16) 0.21171(6) 0.02550(10) 0.0204(4) Uani 1 1 d .
F124 F 1.32459(10) 0.20651(4) 0.04517(6) 0.0297(2) Uani 1 1 d .
C125 C 1.12947(17) 0.24878(6) 0.04323(10) 0.0200(4) Uani 1 1 d .
F125 F 1.21297(10) 0.28017(3) 0.08120(6) 0.0305(2) Uani 1 1 d .
C126 C 0.98730(16) 0.25359(5) 0.02202(9) 0.0176(3) Uani 1 1 d .
F126 F 0.94206(10) 0.29181(3) 0.03947(6) 0.0220(2) Uani 1 1 d .
C131 C 0.66683(16) 0.27731(5) -0.04618(9) 0.0144(3) Uani 1 1 d .
C132 C 0.71482(16) 0.30462(5) -0.09582(9) 0.0172(3) Uani 1 1 d .
F132 F 0.81256(10) 0.29097(3) -0.13077(6) 0.0248(2) Uani 1 1 d .
C133 C 0.67022(18) 0.34564(5) -0.11302(10) 0.0202(4) Uani 1 1 d .
F133 F 0.72513(11) 0.37042(3) -0.16018(6) 0.0294(2) Uani 1 1 d .
C134 C 0.56694(18) 0.36159(5) -0.08268(10) 0.0211(4) Uani 1 1 d .
F134 F 0.52090(11) 0.40132(3) -0.10063(6) 0.0307(2) Uani 1 1 d .
C135 C 0.51268(17) 0.33611(5) -0.03436(10) 0.0188(3) Uani 1 1 d .
F135 F 0.41199(10) 0.35101(3) -0.00421(6) 0.0278(2) Uani 1 1 d .
C136 C 0.56345(16) 0.29543(5) -0.01699(9) 0.0170(3) Uani 1 1 d .
F136 F 0.50345(10) 0.27343(3) 0.03207(6) 0.0229(2) Uani 1 1 d .
B201 B 0.72795(19) 0.16600(6) 0.09905(11) 0.0156(4) Uani 1 1 d .
C211 C 0.59963(16) 0.15688(5) 0.14220(9) 0.0160(3) Uani 1 1 d .
C212 C 0.55440(17) 0.18953(5) 0.18300(10) 0.0189(3) Uani 1 1 d .
F212 F 0.61362(10) 0.22830(3) 0.18627(6) 0.0237(2) Uani 1 1 d .
C213 C 0.45029(18) 0.18614(6) 0.22096(10) 0.0238(4) Uani 1 1 d .
F213 F 0.41138(12) 0.21959(4) 0.25767(7) 0.0360(3) Uani 1 1 d .
C214 C 0.38462(18) 0.14784(6) 0.22023(11) 0.0285(4) Uani 1 1 d .
F214 F 0.28384(12) 0.14338(4) 0.25728(8) 0.0464(3) Uani 1 1 d .
C215 C 0.42573(19) 0.11410(6) 0.18256(11) 0.0273(4) Uani 1 1 d .
F215 F 0.36481(13) 0.07620(4) 0.18189(8) 0.0463(3) Uani 1 1 d .
C216 C 0.53117(17) 0.11905(5) 0.14563(10) 0.0207(4) Uani 1 1 d .
F216 F 0.56575(11) 0.08297(3) 0.11307(6) 0.0276(2) Uani 1 1 d .
C221 C 0.75131(17) 0.12526(5) 0.04561(9) 0.0175(3) Uani 1 1 d .
C222 C 0.64071(17) 0.10939(5) -0.01463(10) 0.0197(4) Uani 1 1 d .
F222 F 0.51544(10) 0.12878(3) -0.02944(6) 0.0236(2) Uani 1 1 d .
C223 C 0.64540(19) 0.07358(6) -0.05934(11) 0.0266(4) Uani 1 1 d .
F223 F 0.53201(12) 0.06013(4) -0.11571(7) 0.0398(3) Uani 1 1 d .
C224 C 0.7668(2) 0.05070(6) -0.04409(11) 0.0292(4) Uani 1 1 d .
F224 F 0.77313(13) 0.01528(4) -0.08581(7) 0.0440(3) Uani 1 1 d .
C225 C 0.88069(19) 0.06511(6) 0.01365(11) 0.0255(4) Uani 1 1 d .
F225 F 1.00188(12) 0.04397(4) 0.02764(7) 0.0382(3) Uani 1 1 d .
C226 C 0.87256(18) 0.10189(5) 0.05553(10) 0.0206(4) Uani 1 1 d .
F226 F 0.99332(10) 0.11487(3) 0.10591(6) 0.0267(2) Uani 1 1 d .
C231 C 0.86096(16) 0.17707(5) 0.17669(9) 0.0170(3) Uani 1 1 d .
C232 C 0.92215(17) 0.21610(5) 0.19971(10) 0.0193(4) Uani 1 1 d .
F232 F 0.87639(10) 0.25101(3) 0.15465(6) 0.0247(2) Uani 1 1 d .
C233 C 1.02763(17) 0.22323(6) 0.26919(11) 0.0246(4) Uani 1 1 d .
F233 F 1.08155(11) 0.26230(4) 0.28607(7) 0.0365(3) Uani 1 1 d .
C234 C 1.07463(18) 0.19048(7) 0.32146(10) 0.0283(4) Uani 1 1 d .
F234 F 1.17478(12) 0.19686(4) 0.39024(7) 0.0463(3) Uani 1 1 d .
C235 C 1.01558(18) 0.15132(6) 0.30375(10) 0.0265(4) Uani 1 1 d .
F235 F 1.05719(12) 0.11895(4) 0.35556(6) 0.0419(3) Uani 1 1 d .
C236 C 0.91224(17) 0.14538(6) 0.23327(10) 0.0203(4) Uani 1 1 d .
F236 F 0.85693(10) 0.10602(3) 0.22031(6) 0.0252(2) Uani 1 1 d .

loop_
_atom_site_aniso_label
_atom_site_aniso_U_11
_atom_site_aniso_U_22
_atom_site_aniso_U_33
_atom_site_aniso_U_23
_atom_site_aniso_U_13
_atom_site_aniso_U_12
Mg 0.0170(3) 0.0141(3) 0.0179(3) -0.0016(2) 0.0029(2) -0.0002(2)
O1 0.0218(6) 0.0182(7) 0.0252(6) -0.0013(5) 0.0016(5) 0.0020(5)
C2 0.0285(10) 0.0204(10) 0.0281(10) -0.0082(8) 0.0000(8) 0.0046(8)
C3 0.0257(9) 0.0250(10) 0.0243(9) -0.0062(8) 0.0066(7) 0.0080(8)
O4 0.0236(6) 0.0163(6) 0.0238(6) -0.0025(5) 0.0093(5) 0.0011(5)
C5 0.0253(9) 0.0225(10) 0.0202(8) 0.0003(7) 0.0069(7) -0.0034(7)
C6 0.0295(10) 0.0209(10) 0.0184(8) 0.0029(7) 0.0056(7) -0.0011(7)
O7 0.0224(6) 0.0161(6) 0.0185(6) 0.0005(5) 0.0055(5) 0.0015(5)
C8 0.0232(9) 0.0158(9) 0.0256(9) -0.0012(7) 0.0068(7) 0.0027(7)
C9 0.0216(9) 0.0158(9) 0.0226(8) -0.0049(7) 0.0059(7) -0.0012(7)
N10 0.0189(7) 0.0157(7) 0.0179(7) -0.0012(6) 0.0033(6) -0.0020(6)
C11 0.0294(10) 0.0247(10) 0.0174(8) -0.0005(7) 0.0037(7) -0.0004(8)
C12 0.0307(10) 0.0289(11) 0.0197(9) -0.0056(8) -0.0021(7) 0.0053(8)
O13 0.0270(7) 0.0177(7) 0.0224(6) -0.0015(5) 0.0003(5) 0.0064(5)
C14 0.0329(10) 0.0172(10) 0.0285(10) 0.0037(8) 0.0008(8) 0.0043(8)
C15 0.0265(10) 0.0193(10) 0.0304(10) 0.0011(8) 0.0007(8) 0.0064(7)
O21 0.0174(6) 0.0293(7) 0.0234(6) -0.0092(5) 0.0055(5) -0.0026(5)
C22 0.0192(9) 0.0197(9) 0.0226(8) -0.0031(7) 0.0048(7) -0.0025(7)
C23 0.0177(8) 0.0232(10) 0.0225(8) -0.0039(7) 0.0063(7) -0.0025(7)
C24 0.0221(10) 0.0317(12) 0.0312(10) -0.0091(9) 0.0027(8) -0.0008(8)
F25 0.0475(7) 0.0341(7) 0.0385(7) 0.0082(6) -0.0088(6) 0.0039(6)
F26 0.0197(6) 0.0699(9) 0.0535(8) -0.0229(7) 0.0073(5) 0.0068(6)
F27 0.0248(6) 0.0463(8) 0.0389(7) -0.0187(6) -0.0053(5) -0.0015(5)
C28 0.0423(12) 0.0270(11) 0.0342(11) -0.0006(9) 0.0067(9) -0.0099(9)
F29 0.0684(9) 0.0573(9) 0.0621(9) 0.0041(7) 0.0343(8) -0.0304(7)
F30 0.0737(9) 0.0229(7) 0.0510(8) -0.0077(6) 0.0050(7) -0.0179(6)
F31 0.0747(10) 0.0262(7) 0.0460(8) 0.0079(6) -0.0066(7) 0.0010(6)
B101 0.0171(9) 0.0132(9) 0.0143(8) 0.0001(7) 0.0053(7) 0.0003(7)
N101 0.0164(7) 0.0120(7) 0.0146(6) -0.0007(5) 0.0040(5) 0.0007(5)
C111 0.0165(8) 0.0098(8) 0.0153(7) 0.0010(6) 0.0026(6) 0.0006(6)
C112 0.0191(8) 0.0145(8) 0.0182(8) 0.0000(6) 0.0065(7) 0.0017(6)
F112 0.0165(5) 0.0297(6) 0.0217(5) -0.0033(4) 0.0075(4) -0.0005(4)
C113 0.0161(8) 0.0184(9) 0.0244(9) -0.0004(7) 0.0005(7) -0.0026(7)
F113 0.0169(5) 0.0436(7) 0.0334(6) -0.0077(5) 0.0014(4) -0.0089(5)
C114 0.0251(9) 0.0154(9) 0.0171(8) -0.0035(7) -0.0019(7) -0.0004(7)
F114 0.0318(6) 0.0358(7) 0.0210(5) -0.0123(5) -0.0040(4) -0.0040(5)
C115 0.0242(9) 0.0157(9) 0.0155(8) -0.0006(7) 0.0058(7) 0.0036(7)
F115 0.0312(6) 0.0311(6) 0.0165(5) -0.0045(4) 0.0085(4) 0.0032(5)
C116 0.0158(8) 0.0126(8) 0.0184(8) 0.0018(6) 0.0038(6) 0.0000(6)
F116 0.0177(5) 0.0233(5) 0.0202(5) -0.0007(4) 0.0078(4) -0.0019(4)
C121 0.0177(8) 0.0150(8) 0.0126(7) 0.0013(6) 0.0040(6) -0.0007(6)
C122 0.0175(8) 0.0169(9) 0.0133(7) -0.0011(6) 0.0032(6) -0.0026(6)
F122 0.0215(5) 0.0139(5) 0.0217(5) -0.0033(4) 0.0050(4) -0.0007(4)
C123 0.0211(8) 0.0203(9) 0.0183(8) 0.0009(7) 0.0069(7) 0.0048(7)
F123 0.0238(5) 0.0265(6) 0.0336(6) -0.0054(5) 0.0065(4) 0.0094(4)
C124 0.0129(8) 0.0291(10) 0.0180(8) 0.0045(7) 0.0024(6) 0.0008(7)
F124 0.0140(5) 0.0416(7) 0.0314(6) 0.0022(5) 0.0025(4) 0.0027(4)
C125 0.0183(8) 0.0209(9) 0.0190(8) -0.0017(7) 0.0018(7) -0.0077(7)
F125 0.0202(5) 0.0281(6) 0.0382(6) -0.0067(5) -0.0008(5) -0.0093(4)
C126 0.0201(8) 0.0153(9) 0.0175(8) -0.0012(7) 0.0055(7) -0.0007(6)
F126 0.0226(5) 0.0156(5) 0.0261(5) -0.0064(4) 0.0041(4) -0.0030(4)
C131 0.0149(8) 0.0137(8) 0.0132(7) -0.0020(6) 0.0014(6) -0.0011(6)
C132 0.0189(8) 0.0168(9) 0.0168(8) -0.0029(7) 0.0064(6) -0.0004(7)
F132 0.0314(6) 0.0200(6) 0.0299(5) 0.0036(4) 0.0200(5) 0.0031(4)
C133 0.0280(9) 0.0161(9) 0.0172(8) 0.0029(7) 0.0076(7) -0.0028(7)
F133 0.0458(7) 0.0178(6) 0.0302(6) 0.0062(4) 0.0197(5) -0.0008(5)
C134 0.0308(10) 0.0112(9) 0.0186(8) 0.0003(7) 0.0022(7) 0.0042(7)
F134 0.0470(7) 0.0152(5) 0.0309(6) 0.0056(4) 0.0122(5) 0.0120(5)
C135 0.0203(8) 0.0173(9) 0.0191(8) -0.0033(7) 0.0058(7) 0.0042(7)
F135 0.0304(6) 0.0250(6) 0.0317(6) 0.0007(5) 0.0146(5) 0.0114(4)
C136 0.0200(8) 0.0156(9) 0.0155(8) 0.0002(7) 0.0047(6) -0.0019(7)
F136 0.0255(5) 0.0192(5) 0.0289(5) 0.0051(4) 0.0156(4) 0.0037(4)
B201 0.0188(9) 0.0132(9) 0.0156(8) 0.0009(7) 0.0060(7) 0.0011(7)
C211 0.0163(8) 0.0167(9) 0.0138(7) 0.0035(6) 0.0024(6) 0.0022(6)
C212 0.0213(9) 0.0185(9) 0.0160(8) 0.0024(7) 0.0037(7) 0.0013(7)
F212 0.0312(6) 0.0168(5) 0.0256(5) -0.0047(4) 0.0122(4) -0.0016(4)
C213 0.0249(9) 0.0271(10) 0.0208(8) 0.0002(8) 0.0088(7) 0.0071(8)
F213 0.0403(7) 0.0367(7) 0.0388(6) -0.0069(5) 0.0239(5) 0.0071(5)
C214 0.0231(9) 0.0380(12) 0.0297(10) 0.0058(9) 0.0161(8) 0.0009(8)
F214 0.0412(7) 0.0527(8) 0.0599(8) 0.0026(7) 0.0389(6) -0.0032(6)
C215 0.0300(10) 0.0214(10) 0.0344(10) 0.0068(8) 0.0153(8) -0.0042(8)
F215 0.0543(8) 0.0297(7) 0.0671(9) 0.0024(6) 0.0374(7) -0.0143(6)
C216 0.0252(9) 0.0152(9) 0.0223(8) 0.0026(7) 0.0072(7) 0.0028(7)
F216 0.0386(6) 0.0138(5) 0.0352(6) 0.0020(4) 0.0181(5) 0.0002(4)
C221 0.0235(9) 0.0146(9) 0.0161(8) 0.0018(6) 0.0080(7) 0.0011(7)
C222 0.0231(9) 0.0168(9) 0.0200(8) 0.0026(7) 0.0070(7) 0.0019(7)
F222 0.0221(5) 0.0211(6) 0.0255(5) -0.0017(4) 0.0028(4) 0.0008(4)
C223 0.0330(10) 0.0233(10) 0.0232(9) -0.0036(8) 0.0070(8) -0.0044(8)
F223 0.0428(7) 0.0322(7) 0.0389(7) -0.0166(5) 0.0016(5) -0.0073(5)
C224 0.0471(12) 0.0164(10) 0.0272(10) -0.0056(8) 0.0150(9) 0.0027(8)
F224 0.0640(8) 0.0231(6) 0.0454(7) -0.0163(5) 0.0160(6) 0.0071(6)
C225 0.0348(10) 0.0180(10) 0.0269(9) 0.0046(8) 0.0136(8) 0.0111(8)
F225 0.0447(7) 0.0307(7) 0.0401(7) -0.0015(5) 0.0131(5) 0.0211(5)
C226 0.0258(9) 0.0191(9) 0.0184(8) 0.0019(7) 0.0083(7) 0.0024(7)
F226 0.0217(5) 0.0304(6) 0.0272(5) -0.0030(5) 0.0054(4) 0.0066(4)
C231 0.0154(8) 0.0215(9) 0.0151(8) -0.0003(7) 0.0058(6) 0.0029(7)
C232 0.0192(8) 0.0218(9) 0.0189(8) 0.0007(7) 0.0084(7) 0.0013(7)
F232 0.0323(6) 0.0179(5) 0.0232(5) -0.0003(4) 0.0066(4) -0.0034(4)
C233 0.0185(9) 0.0287(10) 0.0267(9) -0.0095(8) 0.0064(7) -0.0032(7)
F233 0.0300(6) 0.0380(7) 0.0390(6) -0.0155(5) 0.0049(5) -0.0123(5)
C234 0.0181(9) 0.0452(13) 0.0179(9) -0.0086(8) -0.0014(7) 0.0060(8)
F234 0.0324(6) 0.0663(9) 0.0281(6) -0.0121(6) -0.0122(5) 0.0070(6)
C235 0.0256(10) 0.0353(12) 0.0180(8) 0.0050(8) 0.0048(7) 0.0119(8)
F235 0.0467(7) 0.0469(8) 0.0252(6) 0.0124(5) -0.0020(5) 0.0181(6)
C236 0.0209(9) 0.0213(10) 0.0197(8) 0.0000(7) 0.0075(7) 0.0040(7)
F236 0.0322(6) 0.0193(6) 0.0243(5) 0.0049(4) 0.0080(4) 0.0042(4)

loop_
_atom_type_symbol
_atom_type_description
_atom_type_scat_dispersion_real
_atom_type_scat_dispersion_imag
_atom_type_scat_source
C C 0.0033 0.0016 'International Tables Vol C Tables 4.2.6.8 and 6.1.1.4'
H H 0 0 'International Tables Vol C Tables 4.2.6.8 and 6.1.1.4'
B B 0.0013 0.0007 'International Tables Vol C Tables 4.2.6.8 and 6.1.1.4'
N N 0.0061 0.0033 'International Tables Vol C Tables 4.2.6.8 and 6.1.1.4'
O O 0.0106 0.006 'International Tables Vol C Tables 4.2.6.8 and 6.1.1.4'
F F 0.0171 0.0103 'International Tables Vol C Tables 4.2.6.8 and 6.1.1.4'
Mg Mg 0.0486 0.0363 'International Tables Vol C Tables 4.2.6.8 and 6.1.1.4'

loop_
_geom_angle_atom_site_label_1
_geom_angle_atom_site_label_2
_geom_angle_atom_site_label_3
_geom_angle
O21 Mg O7 103.26(5)
O21 Mg O4 98.60(5)
O7 Mg O4 74.70(5)
O21 Mg O13 139.38(6)
O7 Mg O13 104.05(5)
O4 Mg O13 117.28(5)
O21 Mg O1 99.96(5)
O7 Mg O1 143.66(5)
O4 Mg O1 74.49(5)
O13 Mg O1 74.03(5)
O21 Mg N10 80.51(5)
O7 Mg N10 77.90(5)
O4 Mg N10 151.62(5)
O13 Mg N10 76.51(5)
O1 Mg N10 133.81(5)
O21 Mg C22 23.94(5)
O7 Mg C22 103.22(5)
O4 Mg C22 122.04(5)
O13 Mg C22 119.12(5)
O1 Mg C22 109.24(5)
N10 Mg C22 57.86(5)
C15 O1 C2 113.73(13)
C15 O1 Mg 112.71(10)
C2 O1 Mg 110.37(10)
O1 C2 C3 109.80(14)
O1 C2 H2A 109.7
C3 C2 H2A 109.7
O1 C2 H2B 109.7
C3 C2 H2B 109.7
H2A C2 H2B 108.2
O4 C3 C2 104.45(13)
O4 C3 H3A 110.9
C2 C3 H3A 110.9
O4 C3 H3B 110.9
C2 C3 H3B 110.9
H3A C3 H3B 108.9
C5 O4 C3 114.84(12)
C5 O4 Mg 117.24(9)
C3 O4 Mg 120.01(10)
O4 C5 C6 105.47(13)
O4 C5 H5A 110.6
C6 C5 H5A 110.6
O4 C5 H5B 110.6
C6 C5 H5B 110.6
H5A C5 H5B 108.8
O7 C6 C5 106.36(13)
O7 C6 H6A 110.5
C5 C6 H6A 110.5
O7 C6 H6B 110.5
C5 C6 H6B 110.5
H6A C6 H6B 108.6
C6 O7 C8 113.00(12)
C6 O7 Mg 114.18(10)
C8 O7 Mg 113.20(9)
O7 C8 C9 106.53(13)
O7 C8 H8A 110.4
C9 C8 H8A 110.4
O7 C8 H8B 110.4
C9 C8 H8B 110.4
H8A C8 H8B 108.6
N10 C9 C8 110.71(13)
N10 C9 H9A 109.5
C8 C9 H9A 109.5
N10 C9 H9B 109.5
C8 C9 H9B 109.5
H9A C9 H9B 108.1
C23 N10 C11 112.50(13)
C23 N10 C9 110.89(13)
C11 N10 C9 110.65(13)
C23 N10 Mg 107.64(9)
C11 N10 Mg 108.07(10)
C9 N10 Mg 106.83(9)
N10 C11 C12 109.76(14)
N10 C11 H11A 109.7
C12 C11 H11A 109.7
N10 C11 H11B 109.7
C12 C11 H11B 109.7
H11A C11 H11B 108.2
O13 C12 C11 108.72(14)
O13 C12 H12A 109.9
C11 C12 H12A 109.9
O13 C12 H12B 109.9
C11 C12 H12B 109.9
H12A C12 H12B 108.3
C14 O13 C12 113.85(13)
C14 O13 Mg 116.29(10)
C12 O13 Mg 116.99(10)
O13 C14 C15 105.55(14)
O13 C14 H14A 110.6
C15 C14 H14A 110.6
O13 C14 H14B 110.6
C15 C14 H14B 110.6
H14A C14 H14B 108.8
O1 C15 C14 105.91(14)
O1 C15 H15A 110.6
C14 C15 H15A 110.6
O1 C15 H15B 110.6
C14 C15 H15B 110.6
H15A C15 H15B 108.7
C22 O21 Mg 121.15(10)
O21 C22 C28 109.35(15)
O21 C22 C24 108.88(14)
C28 C22 C24 109.32(15)
O21 C22 C23 113.69(13)
C28 C22 C23 109.33(14)
C24 C22 C23 106.16(14)
C28 C22 Mg 109.13(12)
C24 C22 Mg 135.00(12)
C23 C22 Mg 81.99(9)
N10 C23 C22 112.12(13)
N10 C23 H23A 109.2
C22 C23 H23A 109.2
N10 C23 H23B 109.2
C22 C23 H23B 109.2
H23A C23 H23B 107.9
F25 C24 F27 106.90(15)
F25 C24 F26 106.29(16)
F27 C24 F26 106.38(14)
F25 C24 C22 110.34(15)
F27 C24 C22 113.74(15)
F26 C24 C22 112.74(15)
F29 C28 F30 107.08(16)
F29 C28 F31 106.72(17)
F30 C28 F31 106.41(17)
F29 C28 C22 113.30(17)
F30 C28 C22 113.11(16)
F31 C28 C22 109.81(16)
N101 B101 C121 107.48(12)
N101 B101 C111 111.96(13)
C121 B101 C111 113.14(13)
N101 B101 C131 107.40(12)
C121 B101 C131 114.14(13)
C111 B101 C131 102.65(12)
B201 N101 B101 134.17(12)
B201 N101 H10A 103.7
B101 N101 H10A 103.7
B201 N101 H10B 103.7
B101 N101 H10B 103.7
H10A N101 H10B 105.3
C112 C111 C116 112.16(14)
C112 C111 B101 121.29(13)
C116 C111 B101 126.11(14)
F112 C112 C113 115.29(14)
F112 C112 C111 119.68(14)
C113 C112 C111 125.02(15)
F113 C113 C114 119.92(15)
F113 C113 C112 120.49(15)
C114 C113 C112 119.59(15)
F114 C114 C115 120.90(15)
F114 C114 C113 120.52(15)
C115 C114 C113 118.57(15)
F115 C115 C114 119.77(14)
F115 C115 C116 120.32(14)
C114 C115 C116 119.91(15)
F116 C116 C115 114.50(13)
F116 C116 C111 121.07(14)
C115 C116 C111 124.43(14)
C122 C121 C126 112.57(14)
C122 C121 B101 123.28(14)
C126 C121 B101 124.13(14)
F122 C122 C123 114.40(14)
F122 C122 C121 120.67(13)
C123 C122 C121 124.91(15)
F123 C123 C124 119.75(14)
F123 C123 C122 120.78(15)
C124 C123 C122 119.47(15)
F124 C124 C123 120.43(15)
F124 C124 C125 120.78(15)
C123 C124 C125 118.78(15)
F125 C125 C124 119.64(14)
F125 C125 C126 120.49(15)
C124 C125 C126 119.87(15)
F126 C126 C125 115.08(14)
F126 C126 C121 120.55(14)
C125 C126 C121 124.36(15)
C132 C131 C136 112.59(14)
C132 C131 B101 119.28(13)
C136 C131 B101 127.79(14)
F132 C132 C133 115.83(14)
F132 C132 C131 119.38(14)
C133 C132 C131 124.79(15)
F133 C133 C134 119.28(15)
F133 C133 C132 120.96(15)
C134 C133 C132 119.75(15)
F134 C134 C135 121.32(15)
F134 C134 C133 120.05(15)
C135 C134 C133 118.63(15)
F135 C135 C134 119.61(15)
F135 C135 C136 120.85(15)
C134 C135 C136 119.54(15)
F136 C136 C135 114.32(14)
F136 C136 C131 121.02(14)
C135 C136 C131 124.66(15)
N101 B201 C221 109.56(12)
N101 B201 C231 113.13(13)
C221 B201 C231 114.63(13)
N101 B201 C211 104.98(12)
C221 B201 C211 111.08(13)
C231 B201 C211 102.86(12)
C216 C211 C212 112.59(14)
C216 C211 B201 127.93(14)
C212 C211 B201 119.44(14)
F212 C212 C213 115.44(15)
F212 C212 C211 119.45(14)
C213 C212 C211 125.11(16)
F213 C213 C214 119.79(15)
F213 C213 C212 121.15(16)
C214 C213 C212 119.06(16)
F214 C214 C215 120.48(17)
F214 C214 C213 120.54(17)
C215 C214 C213 118.97(15)
F215 C215 C214 120.26(15)
F215 C215 C216 119.94(17)
C214 C215 C216 119.80(16)
F216 C216 C215 114.14(15)
F216 C216 C211 121.41(14)
C215 C216 C211 124.44(16)
C222 C221 C226 113.05(15)
C222 C221 B201 119.87(14)
C226 C221 B201 127.01(15)
F222 C222 C223 115.87(15)
F222 C222 C221 119.06(15)
C223 C222 C221 124.99(16)
F223 C223 C224 119.95(17)
F223 C223 C222 120.87(16)
C224 C223 C222 119.15(17)
F224 C224 C225 121.01(17)
F224 C224 C223 120.25(18)
C225 C224 C223 118.74(17)
F225 C225 C224 119.70(16)
F225 C225 C226 120.07(17)
C224 C225 C226 120.20(16)
F226 C226 C225 115.03(15)
F226 C226 C221 121.18(15)
C225 C226 C221 123.75(16)
C232 C231 C236 112.83(15)
C232 C231 B201 128.14(15)
C236 C231 B201 118.59(15)
F232 C232 C233 115.08(15)
F232 C232 C231 120.36(14)
C233 C232 C231 124.52(16)
F233 C233 C234 120.29(16)
F233 C233 C232 120.20(17)
C234 C233 C232 119.50(17)
F234 C234 C233 120.55(18)
F234 C234 C235 120.37(18)
C233 C234 C235 119.05(16)
F235 C235 C234 120.05(16)
F235 C235 C236 120.30(17)
C234 C235 C236 119.65(17)
F236 C236 C235 116.45(15)
F236 C236 C231 119.15(15)
C235 C236 C231 124.39(17)

loop_
_geom_bond_atom_site_label_1
_geom_bond_atom_site_label_2
_geom_bond_distance
Mg O21 1.9126(12)
Mg O7 2.1135(13)
Mg O4 2.1139(12)
Mg O13 2.1346(13)
Mg O1 2.1791(13)
Mg N10 2.2741(14)
Mg C22 2.8601(17)
O1 C15 1.437(2)
O1 C2 1.442(2)
C2 C3 1.503(3)
C2 H2A 0.99
C2 H2B 0.99
C3 O4 1.441(2)
C3 H3A 0.99
C3 H3B 0.99
O4 C5 1.437(2)
C5 C6 1.500(2)
C5 H5A 0.99
C5 H5B 0.99
C6 O7 1.4437(19)
C6 H6A 0.99
C6 H6B 0.99
O7 C8 1.4476(19)
C8 C9 1.505(2)
C8 H8A 0.99
C8 H8B 0.99
C9 N10 1.487(2)
C9 H9A 0.99
C9 H9B 0.99
N10 C23 1.481(2)
N10 C11 1.482(2)
C11 C12 1.513(2)
C11 H11A 0.99
C11 H11B 0.99
C12 O13 1.451(2)
C12 H12A 0.99
C12 H12B 0.99
O13 C14 1.446(2)
C14 C15 1.494(3)
C14 H14A 0.99
C14 H14B 0.99
C15 H15A 0.99
C15 H15B 0.99
O21 C22 1.356(2)
C22 C28 1.531(3)
C22 C24 1.537(2)
C22 C23 1.575(2)
C23 H23A 0.99
C23 H23B 0.99
C24 F25 1.332(2)
C24 F27 1.336(2)
C24 F26 1.352(2)
C28 F29 1.337(2)
C28 F30 1.338(2)
C28 F31 1.342(2)
B101 N101 1.644(2)
B101 C121 1.650(2)
B101 C111 1.654(2)
B101 C131 1.670(2)
N101 B201 1.635(2)
N101 H10A 0.92
N101 H10B 0.92
C111 C112 1.393(2)
C111 C116 1.396(2)
C112 F112 1.3573(17)
C112 C113 1.376(2)
C113 F113 1.3444(18)
C113 C114 1.374(2)
C114 F114 1.3398(18)
C114 C115 1.372(2)
C115 F115 1.3483(18)
C115 C116 1.381(2)
C116 F116 1.3531(17)
C121 C122 1.391(2)
C121 C126 1.396(2)
C122 F122 1.3571(18)
C122 C123 1.380(2)
C123 F123 1.3445(19)
C123 C124 1.372(2)
C124 F124 1.3393(18)
C124 C125 1.375(2)
C125 F125 1.3467(19)
C125 C126 1.379(2)
C126 F126 1.3523(19)
C131 C132 1.391(2)
C131 C136 1.392(2)
C132 F132 1.3528(18)
C132 C133 1.377(2)
C133 F133 1.3501(18)
C133 C134 1.376(2)
C134 F134 1.3439(19)
C134 C135 1.374(2)
C135 F135 1.3400(18)
C135 C136 1.385(2)
C136 F136 1.3560(18)
B201 C221 1.637(2)
B201 C231 1.649(2)
B201 C211 1.677(2)
C211 C216 1.387(2)
C211 C212 1.393(2)
C212 F212 1.3555(19)
C212 C213 1.379(2)
C213 F213 1.344(2)
C213 C214 1.376(3)
C214 F214 1.3415(19)
C214 C215 1.369(3)
C215 F215 1.343(2)
C215 C216 1.383(2)
C216 F216 1.3570(19)
C221 C222 1.390(2)
C221 C226 1.391(2)
C222 F222 1.3564(19)
C222 C223 1.378(2)
C223 F223 1.347(2)
C223 C224 1.377(3)
C224 F224 1.342(2)
C224 C225 1.372(3)
C225 F225 1.348(2)
C225 C226 1.383(2)
C226 F226 1.347(2)
C231 C232 1.386(2)
C231 C236 1.395(2)
C232 F232 1.3557(19)
C232 C233 1.384(2)
C233 F233 1.347(2)
C233 C234 1.369(3)
C234 F234 1.344(2)
C234 C235 1.370(3)
C235 F235 1.348(2)
C235 C236 1.378(2)
C236 F236 1.355(2)

loop_
_geom_torsion_atom_site_label_1
_geom_torsion_atom_site_label_2
_geom_torsion_atom_site_label_3
_geom_torsion_atom_site_label_4
_geom_torsion
O21 Mg O1 C15 -159.30(11)
O7 Mg O1 C15 71.54(14)
O4 Mg O1 C15 104.45(11)
O13 Mg O1 C15 -20.59(11)
N10 Mg O1 C15 -72.94(13)
C22 Mg O1 C15 -136.45(11)
O21 Mg O1 C2 72.33(11)
O7 Mg O1 C2 -56.83(14)
O4 Mg O1 C2 -23.91(10)
O13 Mg O1 C2 -148.95(11)
N10 Mg O1 C2 158.69(10)
C22 Mg O1 C2 95.18(11)
C15 O1 C2 C3 -80.53(17)
Mg O1 C2 C3 47.28(15)
O1 C2 C3 O4 -47.41(18)
C2 C3 O4 C5 176.02(13)
C2 C3 O4 Mg 27.81(17)
O21 Mg O4 C5 111.14(11)
O7 Mg O4 C5 9.66(11)
O13 Mg O4 C5 -88.51(11)
O1 Mg O4 C5 -150.84(11)
N10 Mg O4 C5 25.20(17)
C22 Mg O4 C5 105.89(11)
O21 Mg O4 C3 -101.39(12)
O7 Mg O4 C3 157.13(12)
O13 Mg O4 C3 58.96(13)
O1 Mg O4 C3 -3.37(11)
N10 Mg O4 C3 172.67(12)
C22 Mg O4 C3 -106.64(12)
C3 O4 C5 C6 175.63(13)
Mg O4 C5 C6 -35.24(16)
O4 C5 C6 O7 49.26(17)
C5 C6 O7 C8 -176.09(13)
C5 C6 O7 Mg -44.80(15)
O21 Mg O7 C6 -75.11(11)
O4 Mg O7 C6 20.33(10)
O13 Mg O7 C6 135.24(10)
O1 Mg O7 C6 53.21(14)
N10 Mg O7 C6 -152.19(11)
C22 Mg O7 C6 -99.72(11)
O21 Mg O7 C8 56.07(11)
O4 Mg O7 C8 151.51(11)
O13 Mg O7 C8 -93.57(10)
O1 Mg O7 C8 -175.61(10)
N10 Mg O7 C8 -21.01(10)
C22 Mg O7 C8 31.47(11)
C6 O7 C8 C9 178.42(13)
Mg O7 C8 C9 46.65(15)
O7 C8 C9 N10 -55.14(17)
C8 C9 N10 C23 -80.44(16)
C8 C9 N10 C11 154.00(14)
C8 C9 N10 Mg 36.59(15)
O21 Mg N10 C23 4.32(10)
O7 Mg N10 C23 110.20(11)
O4 Mg N10 C23 94.87(14)
O13 Mg N10 C23 -141.94(11)
O1 Mg N10 C23 -90.42(12)
C22 Mg N10 C23 -4.06(10)
O21 Mg N10 C11 126.07(11)
O7 Mg N10 C11 -128.05(11)
O4 Mg N10 C11 -143.38(12)
O13 Mg N10 C11 -20.19(10)
O1 Mg N10 C11 31.33(13)
C22 Mg N10 C11 117.69(12)
O21 Mg N10 C9 -114.84(10)
O7 Mg N10 C9 -8.96(10)
O4 Mg N10 C9 -24.28(17)
O13 Mg N10 C9 98.91(10)
O1 Mg N10 C9 150.42(9)
C22 Mg N10 C9 -123.21(11)
C23 N10 C11 C12 161.62(14)
C9 N10 C11 C12 -73.73(17)
Mg N10 C11 C12 42.91(16)
N10 C11 C12 O13 -48.95(19)
C11 C12 O13 C14 -108.90(16)
C11 C12 O13 Mg 31.34(18)
O21 Mg O13 C14 75.56(14)
O7 Mg O13 C14 -153.52(11)
O4 Mg O13 C14 -73.72(13)
O1 Mg O13 C14 -11.14(11)
N10 Mg O13 C14 132.87(12)
C22 Mg O13 C14 92.32(12)
O21 Mg O13 C12 -63.71(15)
O7 Mg O13 C12 67.20(12)
O4 Mg O13 C12 147.01(12)
O1 Mg O13 C12 -150.42(13)
N10 Mg O13 C12 -6.40(12)
C22 Mg O13 C12 -46.95(13)
C12 O13 C14 C15 179.19(14)
Mg O13 C14 C15 38.66(17)
C2 O1 C15 C14 173.53(14)
Mg O1 C15 C14 46.93(16)
O13 C14 C15 O1 -53.62(18)
O7 Mg O21 C22 -92.76(13)
O4 Mg O21 C22 -168.96(12)
O13 Mg O21 C22 38.37(17)
O1 Mg O21 C22 115.40(13)
N10 Mg O21 C22 -17.70(12)
Mg O21 C22 C28 -95.95(15)
Mg O21 C22 C24 144.66(12)
Mg O21 C22 C23 26.54(19)
O7 Mg C22 O21 92.95(13)
O4 Mg C22 O21 12.90(14)
O13 Mg C22 O21 -152.45(12)
O1 Mg C22 O21 -70.45(13)
N10 Mg C22 O21 159.26(15)
O21 Mg C22 C28 96.65(17)
O7 Mg C22 C28 -170.40(11)
O4 Mg C22 C28 109.55(12)
O13 Mg C22 C28 -55.80(13)
O1 Mg C22 C28 26.20(13)
N10 Mg C22 C28 -104.09(12)
O21 Mg C22 C24 -50.72(17)
O7 Mg C22 C24 42.24(17)
O4 Mg C22 C24 -37.81(18)
O13 Mg C22 C24 156.84(15)
O1 Mg C22 C24 -121.17(16)
N10 Mg C22 C24 108.55(17)
O21 Mg C22 C23 -155.59(18)
O7 Mg C22 C23 -62.64(10)
O4 Mg C22 C23 -142.69(9)
O13 Mg C22 C23 51.96(11)
O1 Mg C22 C23 133.96(9)
N10 Mg C22 C23 3.67(9)
C11 N10 C23 C22 -112.21(16)
C9 N10 C23 C22 123.27(15)
Mg N10 C23 C22 6.74(16)
O21 C22 C23 N10 -20.1(2)
C28 C22 C23 N10 102.38(16)
C24 C22 C23 N10 -139.80(15)
Mg C22 C23 N10 -5.15(12)
O21 C22 C24 F25 -54.70(19)
C28 C22 C24 F25 -174.10(15)
C23 C22 C24 F25 68.07(17)
Mg C22 C24 F25 -26.8(2)
O21 C22 C24 F27 65.4(2)
C28 C22 C24 F27 -54.0(2)
C23 C22 C24 F27 -171.82(14)
Mg C22 C24 F27 93.33(19)
O21 C22 C24 F26 -173.37(15)
C28 C22 C24 F26 67.2(2)
C23 C22 C24 F26 -50.60(19)
Mg C22 C24 F26 -145.45(14)
O21 C22 C28 F29 -174.12(15)
C24 C22 C28 F29 -55.0(2)
C23 C22 C28 F29 60.8(2)
Mg C22 C28 F29 148.83(13)
O21 C22 C28 F30 -52.0(2)
C24 C22 C28 F30 67.1(2)
C23 C22 C28 F30 -177.08(15)
Mg C22 C28 F30 -89.07(17)
O21 C22 C28 F31 66.67(19)
C24 C22 C28 F31 -174.21(15)
C23 C22 C28 F31 -58.4(2)
Mg C22 C28 F31 29.62(18)
C121 B101 N101 B201 -36.3(2)
C111 B101 N101 B201 88.54(19)
C131 B101 N101 B201 -159.51(15)
N101 B101 C111 C112 42.0(2)
C121 B101 C111 C112 163.65(14)
C131 B101 C111 C112 -72.87(17)
N101 B101 C111 C116 -146.17(15)
C121 B101 C111 C116 -24.5(2)
C131 B101 C111 C116 98.94(17)
C116 C111 C112 F112 -172.53(14)
B101 C111 C112 F112 0.3(2)
C116 C111 C112 C113 6.3(2)
B101 C111 C112 C113 179.15(16)
F112 C112 C113 F113 -3.0(2)
C111 C112 C113 F113 178.12(15)
F112 C112 C113 C114 176.08(15)
C111 C112 C113 C114 -2.8(3)
F113 C113 C114 F114 -1.4(3)
C112 C113 C114 F114 179.53(15)
F113 C113 C114 C115 177.67(15)
C112 C113 C114 C115 -1.4(3)
F114 C114 C115 F115 1.6(2)
C113 C114 C115 F115 -177.41(15)
F114 C114 C115 C116 -179.52(15)
C113 C114 C115 C116 1.4(3)
F115 C115 C116 F116 2.1(2)
C114 C115 C116 F116 -176.76(14)
F115 C115 C116 C111 -178.42(15)
C114 C115 C116 C111 2.7(3)
C112 C111 C116 F116 173.22(14)
B101 C111 C116 F116 0.8(2)
C112 C111 C116 C115 -6.2(2)
B101 C111 C116 C115 -178.69(15)
N101 B101 C121 C122 84.71(17)
C111 B101 C121 C122 -39.4(2)
C131 B101 C121 C122 -156.30(14)
N101 B101 C121 C126 -93.38(17)
C111 B101 C121 C126 142.50(15)
C131 B101 C121 C126 25.6(2)
C126 C121 C122 F122 -176.74(13)
B101 C121 C122 F122 5.0(2)
C126 C121 C122 C123 1.4(2)
B101 C121 C122 C123 -176.93(15)
F122 C122 C123 F123 -2.0(2)
C121 C122 C123 F123 179.82(14)
F122 C122 C123 C124 178.28(14)
C121 C122 C123 C124 0.1(2)
F123 C123 C124 F124 -0.1(2)
C122 C123 C124 F124 179.62(14)
F123 C123 C124 C125 179.42(14)
C122 C123 C124 C125 -0.8(2)
F124 C124 C125 F125 -0.4(2)
C123 C124 C125 F125 -179.89(15)
F124 C124 C125 C126 179.60(14)
C123 C124 C125 C126 0.1(2)
F125 C125 C126 F126 2.4(2)
C124 C125 C126 F126 -177.59(14)
F125 C125 C126 C121 -178.47(15)
C124 C125 C126 C121 1.6(3)
C122 C121 C126 F126 176.94(13)
B101 C121 C126 F126 -4.8(2)
C122 C121 C126 C125 -2.2(2)
B101 C121 C126 C125 176.09(15)
N101 B101 C131 C132 168.03(13)
C121 B101 C131 C132 49.00(19)
C111 B101 C131 C132 -73.80(17)
N101 B101 C131 C136 -19.2(2)
C121 B101 C131 C136 -138.22(16)
C111 B101 C131 C136 98.97(17)
C136 C131 C132 F132 -177.98(14)
B101 C131 C132 F132 -4.2(2)
C136 C131 C132 C133 2.1(2)
B101 C131 C132 C133 175.88(15)
F132 C132 C133 F133 -1.8(2)
C131 C132 C133 F133 178.17(15)
F132 C132 C133 C134 177.37(15)
C131 C132 C133 C134 -2.7(3)
F133 C133 C134 F134 0.6(2)
C132 C133 C134 F134 -178.60(15)
F133 C133 C134 C135 -179.58(15)
C132 C133 C134 C135 1.2(3)
F134 C134 C135 F135 -0.1(2)
C133 C134 C135 F135 -179.97(15)
F134 C134 C135 C136 -179.69(15)
C133 C134 C135 C136 0.5(2)
F135 C135 C136 F136 -0.4(2)
C134 C135 C136 F136 179.16(14)
F135 C135 C136 C131 179.44(15)
C134 C135 C136 C131 -1.0(3)
C132 C131 C136 F136 179.61(14)
B101 C131 C136 F136 6.4(2)
C132 C131 C136 C135 -0.2(2)
B101 C131 C136 C135 -173.39(15)
B101 N101 B201 C221 -44.2(2)
B101 N101 B201 C231 85.09(19)
B101 N101 B201 C211 -163.51(15)
N101 B201 C211 C216 127.64(17)
C221 B201 C211 C216 9.3(2)
C231 B201 C211 C216 -113.80(18)
N101 B201 C211 C212 -54.80(18)
C221 B201 C211 C212 -173.14(14)
C231 B201 C211 C212 63.76(18)
C216 C211 C212 F212 178.76(14)
B201 C211 C212 F212 0.8(2)
C216 C211 C212 C213 -2.0(2)
B201 C211 C212 C213 -179.95(15)
F212 C212 C213 F213 0.5(2)
C211 C212 C213 F213 -178.70(15)
F212 C212 C213 C214 179.84(15)
C211 C212 C213 C214 0.6(3)
F213 C213 C214 F214 -1.3(3)
C212 C213 C214 F214 179.34(16)
F213 C213 C214 C215 -179.96(16)
C212 C213 C214 C215 0.7(3)
F214 C214 C215 F215 0.4(3)
C213 C214 C215 F215 179.05(17)
F214 C214 C215 C216 -179.05(17)
C213 C214 C215 C216 -0.4(3)
F215 C215 C216 F216 -1.8(2)
C214 C215 C216 F216 177.69(16)
F215 C215 C216 C211 179.28(16)
C214 C215 C216 C211 -1.2(3)
C212 C211 C216 F216 -176.51(14)
B201 C211 C216 F216 1.2(3)
C212 C211 C216 C215 2.3(2)
B201 C211 C216 C215 -179.97(16)
N101 B201 C221 C222 -60.17(18)
C231 B201 C221 C222 171.41(14)
C211 B201 C221 C222 55.36(19)
N101 B201 C221 C226 123.23(17)
C231 B201 C221 C226 -5.2(2)
C211 B201 C221 C226 -121.24(17)
C226 C221 C222 F222 178.72(14)
B201 C221 C222 F222 1.7(2)
C226 C221 C222 C223 2.0(2)
B201 C221 C222 C223 -175.06(15)
F222 C222 C223 F223 2.0(2)
C221 C222 C223 F223 178.84(16)
F222 C222 C223 C224 -175.96(16)
C221 C222 C223 C224 0.9(3)
F223 C223 C224 F224 0.7(3)
C222 C223 C224 F224 178.75(16)
F223 C223 C224 C225 -179.98(16)
C222 C223 C224 C225 -2.0(3)
F224 C224 C225 F225 1.5(3)
C223 C224 C225 F225 -177.77(16)
F224 C224 C225 C226 179.41(16)
C223 C224 C225 C226 0.1(3)
F225 C225 C226 F226 3.1(2)
C224 C225 C226 F226 -174.77(15)
F225 C225 C226 C221 -179.05(15)
C224 C225 C226 C221 3.0(3)
C222 C221 C226 F226 173.75(14)
B201 C221 C226 F226 -9.5(2)
C222 C221 C226 C225 -3.9(2)
B201 C221 C226 C225 172.86(16)
N101 B201 C231 C232 6.0(2)
C221 B201 C231 C232 132.57(16)
C211 B201 C231 C232 -106.73(17)
N101 B201 C231 C236 177.79(13)
C221 B201 C231 C236 -55.60(19)
C211 B201 C231 C236 65.10(17)
C236 C231 C232 F232 -174.72(13)
B201 C231 C232 F232 -2.5(2)
C236 C231 C232 C233 2.9(2)
B201 C231 C232 C233 175.15(15)
F232 C232 C233 F233 -2.9(2)
C231 C232 C233 F233 179.34(15)
F232 C232 C233 C234 175.70(14)
C231 C232 C233 C234 -2.1(3)
F233 C233 C234 F234 0.1(3)
C232 C233 C234 F234 -178.46(15)
F233 C233 C234 C235 178.41(16)
C232 C233 C234 C235 -0.2(3)
F234 C234 C235 F235 0.4(3)
C233 C234 C235 F235 -177.90(15)
F234 C234 C235 C236 179.49(15)
C233 C234 C235 C236 1.2(3)
F235 C235 C236 F236 0.2(2)
C234 C235 C236 F236 -178.91(15)
F235 C235 C236 C231 178.97(15)
C234 C235 C236 C231 -0.1(3)
C232 C231 C236 F236 176.92(13)
B201 C231 C236 F236 3.9(2)
C232 C231 C236 C235 -1.8(2)
B201 C231 C236 C235 -174.86(15)
